data_7050332
loop_
_publ_author_name
'Liu Chong-Bo'
'Lin-Pei Jin'
'Shaozhe Lu'
'Chang-Yan Sun'

_publ_section_title
;
Supramolecular Architecture of New Lanthanide
Coordination Polymers of  2-Aminoterephthalic Acid and
1,10-Phenanthroline
;
_journal_name_full 'New J.Chem.(Nouv.J.Chim.)'
_journal_year 2004
_chemical_formula_sum 'C48 H33 N7 O13 Tb2'
_chemical_formula_weight 1233.65
_space_group_IT_number 2
_symmetry_cell_setting triclinic
_symmetry_space_group_name_Hall '-P 1'
_symmetry_space_group_name_H-M 'P -1'
_atom_sites_solution_hydrogens geom
_atom_sites_solution_primary direct
_atom_sites_solution_secondary difmap
_cell_angle_alpha 73.846(4)
_cell_angle_beta 85.663(5)
_cell_angle_gamma 84.416(5)
_cell_formula_units_Z 2
_cell_length_a 10.518(3)
_cell_length_b 11.091(4)
_cell_length_c 19.544(6)
_cell_measurement_reflns_used 1023
_cell_measurement_temperature 293(2)
_cell_measurement_theta_max 26.21
_cell_measurement_theta_min 3.30
_cell_volume 2176.7(12)
_diffrn_ambient_temperature 293(2)
_diffrn_detector_area_resol_mean ?
_diffrn_measurement_device_type 'CCD area detector'
_diffrn_measurement_method 'phi and omega scans'
_diffrn_radiation_monochromator graphite
_diffrn_radiation_source 'fine-focus sealed tube'
_diffrn_radiation_type MoK\a
_diffrn_radiation_wavelength 0.71073
_diffrn_reflns_av_R_equivalents 0.0330
_diffrn_reflns_av_sigmaI/netI 0.0683
_diffrn_reflns_limit_h_max 9
_diffrn_reflns_limit_h_min -12
_diffrn_reflns_limit_k_max 12
_diffrn_reflns_limit_k_min -13
_diffrn_reflns_limit_l_max 21
_diffrn_reflns_limit_l_min -23
_diffrn_reflns_number 11225
_diffrn_reflns_theta_max 25.00
_diffrn_reflns_theta_min 2.17
_diffrn_standards_decay_% ?
_diffrn_standards_interval_count ?
_diffrn_standards_interval_time ?
_diffrn_standards_number ?
_exptl_absorpt_coefficient_mu 3.302
_exptl_absorpt_correction_T_max 1.000000
_exptl_absorpt_correction_T_min 0.814858
_exptl_absorpt_correction_type multi-scan
_exptl_absorpt_process_details SADABS
_exptl_crystal_colour ?
_exptl_crystal_density_diffrn 1.882
_exptl_crystal_density_meas ?
_exptl_crystal_density_method 'not measured'
_exptl_crystal_description ?
_exptl_crystal_F_000 1208
_exptl_crystal_size_max 0.22
_exptl_crystal_size_mid 0.20
_exptl_crystal_size_min 0.10
_refine_ls_extinction_coef ?
_refine_ls_extinction_method none
_refine_ls_goodness_of_fit_ref 1.057
_refine_ls_hydrogen_treatment mixed
_refine_ls_matrix_type full
_refine_ls_number_parameters 660
_refine_ls_number_reflns 7494
_refine_ls_number_restraints 24
_refine_ls_restrained_S_all 1.063
_refine_ls_R_factor_all 0.0626
_refine_ls_R_factor_gt 0.0347
_refine_ls_shift/su_max 0.001
_refine_ls_shift/su_mean 0.000
_refine_ls_structure_factor_coef Fsqd
_refine_ls_weighting_details 'calc w=1/[\s^2^(Fo^2^)+(0.0075P)^2^+0.0000P] where P=(Fo^2^+2Fc^2^)/3'
_refine_ls_weighting_scheme calc
_refine_ls_wR_factor_gt 0.0558
_refine_ls_wR_factor_ref 0.0625
_reflns_number_gt 5489
_reflns_number_total 7494
_reflns_threshold_expression >2sigma(I)
_cod_depositor_comments
;
The following automatic conversions were performed:
'_symmetry_cell_setting' value 'Triclinic' changed to 'triclinic'
according to '/home/saulius/struct/CIF-dictionaries/cif_core.dic'
dictionary named 'cif_core.dic' version 2.4.1 from
2010-06-29.

'_exptl_absorpt_correction_type' value 'MULTI-SCAN' changed
to 'multi-scan' according to
'/home/saulius/struct/CIF-dictionaries/cif_core.dic' dictionary named
'cif_core.dic' version 2.4.1 from 2010-06-29.

Automatic conversion script
Id: cif_fix_enum 1527 2010-12-29 10:47:43Z saulius 

The following automatic conversions were performed:

'_exptl_crystal_density_meas' value 'NONE' was changed to '?' - the
value is perceived as not measured.

Automatic conversion script
Id: cif_fix_values 3008 2015-01-20 13:52:24Z robertas 
;
_cod_database_code 7050332

loop_
_symmetry_equiv_pos_as_xyz
'x, y, z'
'-x, -y, -z'

loop_
_atom_site_label
_atom_site_type_symbol
_atom_site_fract_x
_atom_site_fract_y
_atom_site_fract_z
_atom_site_U_iso_or_equiv
_atom_site_adp_type
_atom_site_occupancy
_atom_site_symmetry_multiplicity
_atom_site_calc_flag
_atom_site_refinement_flags
_atom_site_disorder_assembly
_atom_site_disorder_group
Tb1 Tb 0.63471(3) 0.91687(3) 0.244324(14) 0.01912(9) Uani 1 1 d . . .
Tb2 Tb 0.83522(3) 0.57390(3) 0.250872(14) 0.01889(9) Uani 1 1 d . . .
N1 N 0.5100(5) 1.0366(5) 0.3267(3) 0.0282(13) Uani 1 1 d . . .
N2 N 0.3892(5) 0.9450(5) 0.2349(3) 0.0294(13) Uani 1 1 d . . .
N3 N 1.0817(5) 0.5720(5) 0.2609(3) 0.0303(13) Uani 1 1 d . . .
N4 N 0.9802(5) 0.4800(5) 0.1643(3) 0.0274(13) Uani 1 1 d . . .
N5 N 0.3376(9) 0.5715(9) -0.0041(5) 0.082(4) Uani 0.747(12) 1 d PU . .
H5A H 0.2993 0.5781 -0.0426 0.098 Uiso 0.747(12) 1 d PR . .
H5B H 0.3286 0.5071 0.0323 0.098 Uiso 0.747(12) 1 d PR . .
H28A H 0.3541 0.6034 -0.0042 0.098 Uiso 0.253(12) 1 d PR . .
N5' N 0.666(2) 0.913(2) 0.0106(13) 0.072(10) Uani 0.253(12) 1 d PU . .
H5'1 H 0.7157 0.8999 0.0453 0.087 Uiso 0.253(12) 1 d PR . .
H5'2 H 0.6715 0.9788 -0.0253 0.087 Uiso 0.253(12) 1 d PR . .
H31A H 0.6244 0.8977 0.0202 0.087 Uiso 0.747(12) 1 d PR . .
N6 N 1.1457(7) 0.9146(7) 0.4918(4) 0.054(3) Uani 0.831(12) 1 d PU . .
H6A H 1.1914 0.8967 0.5286 0.065 Uiso 0.831(12) 1 d PR . .
H6B H 1.1525 0.9846 0.4590 0.065 Uiso 0.831(12) 1 d PR . .
H36A H 1.1191 0.8899 0.4916 0.065 Uiso 0.169(12) 1 d PR . .
N6' N 0.804(3) 0.592(3) 0.4632(18) 0.068(15) Uani 0.169(12) 1 d PU . .
H6'1 H 0.7484 0.6131 0.4308 0.081 Uiso 0.169(12) 1 d PR . .
H6'2 H 0.7999 0.5214 0.4962 0.081 Uiso 0.169(12) 1 d PR . .
H39A H 0.8510 0.6117 0.4493 0.081 Uiso 0.831(12) 1 d PR . .
N7 N 0.3922(9) 0.7477(9) 0.4471(6) 0.036(3) Uani 0.50 1 d P . .
H7A H 0.4081 0.7903 0.4035 0.043 Uiso 0.50 1 d PR . .
H7B H 0.3401 0.7796 0.4747 0.043 Uiso 0.50 1 d PR . .
H43A H 0.4211 0.7105 0.4550 0.043 Uiso 0.50 1 d PR . .
N8 N 1.0952(10) 0.7500(10) 0.0610(6) 0.041(3) Uani 0.50 1 d P . .
H8A H 1.0703 0.7088 0.1036 0.050 Uiso 0.50 1 d PR . .
H8B H 1.1531 0.7161 0.0371 0.050 Uiso 0.50 1 d PR . .
H47A H 1.0712 0.7818 0.0521 0.050 Uiso 0.50 1 d PR . .
O1 O 0.6076(4) 0.7973(4) 0.1695(2) 0.0346(11) Uani 1 1 d . . .
O2 O 0.6893(4) 0.6103(4) 0.1594(2) 0.0328(11) Uani 1 1 d . . .
O3 O 0.3989(4) 0.8868(4) -0.1759(2) 0.0339(11) Uani 1 1 d . . .
O4 O 0.3195(5) 0.7020(4) -0.1391(2) 0.0500(14) Uani 1 1 d . . .
O5 O 0.8322(4) 0.7345(4) 0.3099(2) 0.0278(10) Uani 1 1 d . . .
O6 O 0.7870(4) 0.9247(4) 0.3248(2) 0.0310(10) Uani 1 1 d . . .
O7 O 1.0994(4) 0.5704(4) 0.6453(2) 0.0322(11) Uani 1 1 d . . .
O8 O 1.1805(4) 0.7563(4) 0.6185(2) 0.0421(13) Uani 1 1 d . . .
O9 O 0.9051(4) 0.7514(4) 0.1599(2) 0.0296(11) Uani 1 1 d . . .
O10 O 0.8168(4) 0.9371(4) 0.1696(2) 0.0355(11) Uani 1 1 d . . .
O11 O 0.6461(4) 0.5754(4) 0.3194(2) 0.0279(10) Uani 1 1 d . . .
O12 O 0.5568(4) 0.7565(4) 0.3373(2) 0.0294(10) Uani 1 1 d . . .
O13 O 0.7536(4) 0.3781(4) 0.2519(2) 0.0363(11) Uani 1 1 d . . .
H13A H 0.7725 0.3185 0.2314 0.044 Uiso 1 1 d R . .
H13B H 0.6790 0.3829 0.2700 0.044 Uiso 1 1 d R . .
C1 C 0.5661(7) 1.0785(7) 0.3725(4) 0.046(2) Uani 1 1 d . . .
H1 H 0.6525 1.0548 0.3792 0.056 Uiso 1 1 calc R . .
C2 C 0.5036(9) 1.1566(8) 0.4116(5) 0.066(3) Uani 1 1 d . . .
H2 H 0.5479 1.1844 0.4430 0.079 Uiso 1 1 calc R . .
C3 C 0.3782(9) 1.1909(8) 0.4031(5) 0.062(2) Uani 1 1 d . . .
H3 H 0.3354 1.2429 0.4287 0.074 Uiso 1 1 calc R . .
C4 C 0.3120(7) 1.1487(7) 0.3558(4) 0.0436(19) Uani 1 1 d . . .
C5 C 0.1801(8) 1.1839(8) 0.3419(5) 0.058(2) Uani 1 1 d . . .
H5 H 0.1345 1.2389 0.3647 0.070 Uiso 1 1 calc R . .
C6 C 0.1207(7) 1.1398(8) 0.2967(5) 0.056(2) Uani 1 1 d . . .
H6 H 0.0352 1.1655 0.2880 0.068 Uiso 1 1 calc R . .
C7 C 0.1876(6) 1.0538(7) 0.2618(4) 0.0419(19) Uani 1 1 d . . .
C8 C 0.1289(7) 1.0023(8) 0.2156(5) 0.065(3) Uani 1 1 d . . .
H8 H 0.0423 1.0223 0.2079 0.078 Uiso 1 1 calc R . .
C9 C 0.1980(8) 0.9226(9) 0.1814(5) 0.065(3) Uani 1 1 d . . .
H9 H 0.1595 0.8867 0.1514 0.078 Uiso 1 1 calc R . .
C10 C 0.3271(7) 0.8975(7) 0.1934(4) 0.045(2) Uani 1 1 d . . .
H10 H 0.3738 0.8432 0.1704 0.054 Uiso 1 1 calc R . .
C11 C 0.3189(6) 1.0209(6) 0.2705(4) 0.0315(16) Uani 1 1 d . . .
C12 C 0.3829(6) 1.0695(6) 0.3179(4) 0.0323(17) Uani 1 1 d . . .
C13 C 1.1326(6) 0.6192(7) 0.3066(4) 0.0415(18) Uani 1 1 d . . .
H13 H 1.0795 0.6695 0.3295 0.050 Uiso 1 1 calc R . .
C14 C 1.2614(7) 0.5980(8) 0.3223(5) 0.059(2) Uani 1 1 d . . .
H14 H 1.2934 0.6354 0.3538 0.071 Uiso 1 1 calc R . .
C15 C 1.3395(7) 0.5210(8) 0.2906(5) 0.057(2) Uani 1 1 d . . .
H15 H 1.4251 0.5041 0.3014 0.068 Uiso 1 1 calc R . .
C16 C 1.2914(6) 0.4679(7) 0.2423(4) 0.0391(18) Uani 1 1 d . . .
C17 C 1.3657(7) 0.3859(8) 0.2074(5) 0.056(2) Uani 1 1 d . . .
H17 H 1.4512 0.3644 0.2176 0.068 Uiso 1 1 calc R . .
C18 C 1.3153(8) 0.3389(8) 0.1603(5) 0.058(2) Uani 1 1 d . . .
H18 H 1.3662 0.2854 0.1385 0.069 Uiso 1 1 calc R . .
C19 C 1.1846(7) 0.3699(7) 0.1430(4) 0.0431(19) Uani 1 1 d . . .
C20 C 1.1302(8) 0.3283(8) 0.0917(5) 0.061(2) Uani 1 1 d . . .
H20 H 1.1795 0.2772 0.0676 0.073 Uiso 1 1 calc R . .
C21 C 1.0054(8) 0.3618(8) 0.0765(4) 0.059(2) Uani 1 1 d . . .
H21 H 0.9687 0.3349 0.0421 0.070 Uiso 1 1 calc R . .
C22 C 0.9329(7) 0.4386(7) 0.1146(4) 0.0418(19) Uani 1 1 d . . .
H22 H 0.8475 0.4614 0.1043 0.050 Uiso 1 1 calc R . .
C23 C 1.1059(6) 0.4483(6) 0.1769(4) 0.0307(16) Uani 1 1 d . . .
C24 C 1.1597(6) 0.4964(6) 0.2283(4) 0.0315(16) Uani 1 1 d . . .
C25 C 0.6220(6) 0.7103(6) 0.1379(3) 0.0256(14) Uani 1 1 d . . .
C26 C 0.5542(5) 0.7342(6) 0.0701(3) 0.0231(14) Uani 1 1 d . . .
C27 C 0.4787(7) 0.6473(7) 0.0614(4) 0.050(2) Uani 1 1 d . . .
H27 H 0.4696 0.5744 0.0984 0.060 Uiso 1 1 calc R . .
C28 C 0.4150(7) 0.6626(7) 0.0001(4) 0.045(2) Uani 1 1 d . . .
C29 C 0.4306(5) 0.7695(5) -0.0567(3) 0.0210(13) Uani 1 1 d . . .
C30 C 0.5083(6) 0.8566(6) -0.0476(4) 0.0355(17) Uani 1 1 d . . .
H30 H 0.5195 0.9289 -0.0848 0.043 Uiso 1 1 calc R . .
C31 C 0.5705(7) 0.8403(6) 0.0152(4) 0.0376(19) Uani 1 1 d . . .
C32 C 0.3774(5) 0.7861(6) -0.1284(3) 0.0228(14) Uani 1 1 d . . .
C33 C 0.8415(5) 0.8148(6) 0.3442(3) 0.0245(14) Uani 1 1 d . . .
C34 C 0.9129(5) 0.7790(5) 0.4113(3) 0.0229(14) Uani 1 1 d . . .
C35 C 0.9922(6) 0.8623(6) 0.4229(3) 0.0345(17) Uani 1 1 d . . .
H35 H 0.9990 0.9399 0.3895 0.041 Uiso 1 1 calc R . .
C36 C 1.0630(5) 0.8320(6) 0.4844(3) 0.0276(15) Uani 1 1 d . . .
C37 C 1.0475(5) 0.7176(6) 0.5350(3) 0.0214(14) Uani 1 1 d . . .
C38 C 0.9654(6) 0.6363(6) 0.5225(3) 0.0311(16) Uani 1 1 d . . .
H38 H 0.9546 0.5601 0.5566 0.037 Uiso 1 1 calc R . .
C39 C 0.8996(6) 0.6649(6) 0.4613(4) 0.0341(17) Uani 1 1 d . . .
C40 C 1.1143(5) 0.6802(6) 0.6043(3) 0.0259(15) Uani 1 1 d . . .
C41 C 0.5837(5) 0.6385(6) 0.3572(3) 0.0250(15) Uani 1 1 d . . .
C42 C 0.5383(5) 0.5693(6) 0.4311(3) 0.0237(14) Uani 1 1 d . . .
C43 C 0.4518(6) 0.6256(6) 0.4728(3) 0.0287(15) Uani 1 1 d . . .
C44 C 0.5843(6) 0.4437(6) 0.4592(3) 0.0295(16) Uani 1 1 d . . .
H44 H 0.6411 0.4056 0.4312 0.035 Uiso 1 1 calc R . .
C45 C 0.8861(6) 0.8683(6) 0.1375(3) 0.0244(15) Uani 1 1 d . . .
C46 C 0.9461(5) 0.9357(6) 0.0664(3) 0.0235(14) Uani 1 1 d . . .
C47 C 1.0406(6) 0.8734(6) 0.0304(3) 0.0275(15) Uani 1 1 d . . .
C48 C 1.0924(5) 0.9396(6) -0.0352(3) 0.0249(15) Uani 1 1 d . . .
H48 H 1.1550 0.8987 -0.0588 0.030 Uiso 1 1 calc R . .
